data_2011377
loop_
_publ_author_name
'Bolte, Michael'
'Degen, Alexander'

_publ_section_title
;
 <i>rac</i>-2,3-Dibromosuccinic acid
;
_journal_issue 9
_journal_name_full 'Acta Crystallographica Section C'
_journal_page_first e410
_journal_page_last e410
_journal_paper_doi 10.1107/S0108270100010611
_journal_volume 56
_journal_year 2000
_chemical_formula_sum 'C4 H4 Br2 O4'
_chemical_formula_weight 275.89
_chemical_name_systematic
;
rac-Dibromosuccinic acid
;
_space_group_IT_number 14
_symmetry_cell_setting monoclinic
_symmetry_space_group_name_Hall '-P 2ybc'
_symmetry_space_group_name_H-M 'P 1 21/c 1'
_audit_creation_method SHELXL-97
_cell_angle_alpha 90.00
_cell_angle_beta 111.980(10)
_cell_angle_gamma 90.00
_cell_formula_units_Z 4
_cell_length_a 12.725(4)
_cell_length_b 6.1670(10)
_cell_length_c 10.228(2)
_cell_measurement_reflns_used 512
_cell_measurement_temperature 173(2)
_cell_measurement_theta_max 20
_cell_measurement_theta_min 1
_cell_volume 744.3(3)
_computing_cell_refinement SMART
_computing_data_collection 'SMART (Siemens, 1995)'
_computing_data_reduction 'SAINT (Siemens, 1995)'
_computing_structure_refinement 'SHELXL97 (Sheldrick, 1997)'
_computing_structure_solution 'SHELXS97 (Sheldrick, 1990)'
_diffrn_ambient_temperature 173(2)
_diffrn_measured_fraction_theta_full .998
_diffrn_measured_fraction_theta_max .998
_diffrn_measurement_device_type 'Siemens CCD three-circle'
_diffrn_measurement_method \w
_diffrn_radiation_monochromator graphite
_diffrn_radiation_source 'fine-focus sealed tube'
_diffrn_radiation_type MoK\a
_diffrn_radiation_wavelength .71073
_diffrn_reflns_av_R_equivalents .073
_diffrn_reflns_av_sigmaI/netI .0371
_diffrn_reflns_limit_h_max 15
_diffrn_reflns_limit_h_min -15
_diffrn_reflns_limit_k_max 7
_diffrn_reflns_limit_k_min -7
_diffrn_reflns_limit_l_max 12
_diffrn_reflns_limit_l_min -12
_diffrn_reflns_number 12264
_diffrn_reflns_theta_full 26.37
_diffrn_reflns_theta_max 26.37
_diffrn_reflns_theta_min 3.73
_diffrn_standards_decay_% 0
_diffrn_standards_interval_time 1000
_diffrn_standards_number 123
_exptl_absorpt_coefficient_mu 10.844
_exptl_absorpt_correction_T_max .193
_exptl_absorpt_correction_T_min .090
_exptl_absorpt_correction_type empirical
_exptl_absorpt_process_details '(SADABS; Sheldrick, 1996)'
_exptl_crystal_colour colourless
_exptl_crystal_density_diffrn 2.462
_exptl_crystal_density_method 'not measured'
_exptl_crystal_description block
_exptl_crystal_F_000 520
_exptl_crystal_size_max .30
_exptl_crystal_size_mid .20
_exptl_crystal_size_min .15
_refine_diff_density_max 1.163
_refine_diff_density_min -.721
_refine_ls_extinction_coef .0049(8)
_refine_ls_extinction_method SHELXL97
_refine_ls_goodness_of_fit_ref 1.119
_refine_ls_hydrogen_treatment constr
_refine_ls_matrix_type full
_refine_ls_number_parameters 94
_refine_ls_number_reflns 1517
_refine_ls_number_restraints 0
_refine_ls_restrained_S_all 1.119
_refine_ls_R_factor_all .035
_refine_ls_R_factor_gt .031
_refine_ls_shift/su_max .001
_refine_ls_shift/su_mean .000
_refine_ls_structure_factor_coef Fsqd
_refine_ls_weighting_details 'calc w = 1/[\s^2^(Fo^2^)+(0.0464P)^2^+0.0831P] where P = (Fo^2^+2Fc^2^)/3'
_refine_ls_weighting_scheme calc
_refine_ls_wR_factor_ref .081
_reflns_number_gt 1356
_reflns_number_total 1517
_reflns_threshold_expression I>2\s(I)
_cod_data_source_file qd0022.cif
_cod_data_source_block I
_cod_depositor_comments
;
The following automatic conversions were performed:
'_symmetry_cell_setting' value 'Monoclinic' changed to 'monoclinic'
according to '/home/saulius/struct/CIF-dictionaries/cif_core.dic'
dictionary named 'cif_core.dic' version 2.4.1 from 2010-06-29.

Automatic conversion script
Id: cif_fix_enum 1527 2010-12-29 10:47:43Z saulius 

The following automatic conversions were performed:

'_symmetry_cell_setting' value 'Monoclinic' changed to 'monoclinic'
according to /home/saulius/struct/CIF-dictionaries/cif_core.dic
dictionary named 'cif_core.dic' version 2.4.1 from 2010-06-29.

Automatic conversion script
Id: cif_fix_values 1715 2011-07-08 13:25:40Z adriana 
;
_cod_original_sg_symbol_H-M 'P 21/c'
_cod_database_code 2011377
_cod_database_fobs_code 2011377

loop_
_symmetry_equiv_pos_as_xyz
'x, y, z'
'-x, y+1/2, -z+1/2'
'-x, -y, -z'
'x, -y-1/2, z-1/2'

loop_
_atom_site_label
_atom_site_fract_x
_atom_site_fract_y
_atom_site_fract_z
_atom_site_U_iso_or_equiv
_atom_site_adp_type
_atom_site_calc_flag
_atom_site_refinement_flags
_atom_site_occupancy
_atom_site_disorder_assembly
_atom_site_disorder_group
_atom_site_type_symbol
C1 .1415(3) .6347(5) .3116(3) .0143(6) Uani d . 1 . . C
O11 .0819(2) .7357(4) .2070(2) .0184(5) Uani d . 1 . . O
O12 .1182(2) .6008(4) .4248(2) .0179(5) Uani d . 1 . . O
H12 .0562 .6602 .4147 .021 Uiso calc R 1 . . H
C2 .2521(3) .5281(5) .3219(3) .0151(7) Uani d . 1 . . C
H2 .2609 .3866 .3726 .018 Uiso calc R 1 . . H
Br2 .37350(3) .72428(6) .43050(4) .02705(17) Uani d . 1 . . Br
C3 .2551(3) .4903(5) .1764(3) .0151(7) Uani d . 1 . . C
H3 .2596 .6327 .1320 .018 Uiso calc R 1 . . H
Br3 .38534(3) .31078(7) .18868(4) .02555(17) Uani d . 1 . . Br
C4 .1500(3) .3680(5) .0830(3) .0137(7) Uani d . 1 . . C
O41 .0902(2) .2691(4) .1308(2) .0194(5) Uani d . 1 . . O
O42 .1328(2) .3889(4) -.0520(2) .0183(5) Uani d . 1 . . O
H42 .0743 .3197 -.1006 .022 Uiso calc R 1 . . H

loop_
_atom_site_aniso_label
_atom_site_aniso_U_11
_atom_site_aniso_U_22
_atom_site_aniso_U_33
_atom_site_aniso_U_12
_atom_site_aniso_U_13
_atom_site_aniso_U_23
C1 .0092(16) .0152(14) .0161(16) -.0031(13) .0021(13) -.0023(12)
O11 .0120(13) .0243(12) .0149(11) .0031(10) .0005(10) .0022(9)
O12 .0128(13) .0236(12) .0193(12) .0056(10) .0084(10) .0029(9)
C2 .0076(16) .0218(16) .0142(15) -.0011(13) .0022(13) -.0014(12)
Br2 .0105(2) .0422(3) .0257(2) -.00744(16) .00359(17) -.01437(16)
C3 .0074(16) .0220(17) .0162(15) .0036(13) .0047(13) .0017(12)
Br3 .0101(2) .0407(3) .0236(2) .00869(14) .00387(17) -.00464(14)
C4 .0059(16) .0169(15) .0172(15) .0048(12) .0030(13) -.0007(12)
O41 .0114(13) .0262(13) .0205(12) -.0059(10) .0057(11) -.0022(10)
O42 .0143(13) .0240(12) .0125(11) -.0026(10) .0001(10) -.0008(9)

loop_
_atom_type_symbol
_atom_type_description
_atom_type_scat_dispersion_real
_atom_type_scat_dispersion_imag
_atom_type_scat_source
C C .0033 .0016 'International Tables Vol C Tables 4.2.6.8 and 6.1.1.4'
H H .0000 .0000 'International Tables Vol C Tables 4.2.6.8 and 6.1.1.4'
O O .0106 .0060 'International Tables Vol C Tables 4.2.6.8 and 6.1.1.4'
Br Br -.2901 2.4595 'International Tables Vol C Tables 4.2.6.8 and 6.1.1.4'

loop_
_geom_angle_atom_site_label_1
_geom_angle_atom_site_label_2
_geom_angle_atom_site_label_3
_geom_angle
O11 C1 O12 125.4(3)
O11 C1 C2 122.3(3)
O12 C1 C2 112.2(3)
C1 O12 H12 109.5
C1 C2 C3 111.1(2)
C1 C2 Br2 106.7(2)
C3 C2 Br2 110.3(2)
C1 C2 H2 109.6
C3 C2 H2 109.6
Br2 C2 H2 109.6
C4 C3 C2 110.6(3)
C4 C3 Br3 106.5(2)
C2 C3 Br3 110.8(2)
C4 C3 H3 109.6
C2 C3 H3 109.6
Br3 C3 H3 109.6
O41 C4 O42 125.9(3)
O41 C4 C3 122.3(3)
O42 C4 C3 111.8(3)
C4 O42 H42 109.5

loop_
_geom_bond_atom_site_label_1
_geom_bond_atom_site_label_2
_geom_bond_site_symmetry_2
_geom_bond_distance
_geom_bond_publ_flag
C1 O11 . 1.225(4) ?
C1 O12 . 1.315(4) ?
C1 C2 . 1.520(4) ?
O12 H12 . .8400 ?
C2 C3 . 1.522(4) ?
C2 Br2 . 1.950(3) ?
C2 H2 . 1.0000 ?
C3 C4 . 1.521(4) ?
C3 Br3 . 1.957(3) ?
C3 H3 . 1.0000 ?
C4 O41 . 1.212(4) ?
C4 O42 . 1.321(4) ?
O42 H42 . .8400 ?

loop_
_geom_hbond_atom_site_label_D
_geom_hbond_atom_site_label_H
_geom_hbond_atom_site_label_A
_geom_hbond_site_symmetry_A
_geom_hbond_distance_DH
_geom_hbond_distance_HA
_geom_hbond_distance_DA
_geom_hbond_angle_DHA
O12 H12 O41 2 .84 1.87 2.702(3) 172.0
O42 H42 O11 3_565 .84 1.91 2.706(3) 158.7

loop_
_geom_torsion_atom_site_label_1
_geom_torsion_atom_site_label_2
_geom_torsion_atom_site_label_3
_geom_torsion_atom_site_label_4
_geom_torsion
O11 C1 C2 C3 -21.2(4)
O12 C1 C2 C3 157.4(3)
O11 C1 C2 Br2 99.1(3)
O12 C1 C2 Br2 -82.3(3)
C1 C2 C3 C4 -52.7(4)
Br2 C2 C3 C4 -170.8(2)
C1 C2 C3 Br3 -170.5(2)
Br2 C2 C3 Br3 71.4(2)
C2 C3 C4 O41 -17.5(4)
Br3 C3 C4 O41 103.0(3)
C2 C3 C4 O42 161.1(3)
Br3 C3 C4 O42 -78.5(3)

loop_
_cod_related_entry_id
_cod_related_entry_database
_cod_related_entry_code
1 ChemSpider 86021
